data_4062202
loop_
_publ_author_name
'Yasuhiro Arikawa'

_publ_section_title
;
Hydration of Nitrosylruthenium Acetylide Complexes Having
a Tris(pyrazol-1-yl)borate in the Presence of Protic Acid:
Formation of Ketonyl and Acyl Complexes
;
_journal_name_full Organometallics
_journal_year 2003
_chemical_formula_moiety 'C18 H19 B Cl N7 O2 Ru, C0.50 H1.50O0.50'
_chemical_formula_sum 'C18.5 H20.5 B Cl N7 O2.5 Ru'
_chemical_formula_weight 528.24
_space_group_IT_number 2
_symmetry_cell_setting triclinic
_symmetry_Int_Tables_number 2
_symmetry_space_group_name_Hall '-P 1'
_symmetry_space_group_name_H-M 'P -1'
_cell_angle_alpha 94.213(2)
_cell_angle_beta 95.7850(9)
_cell_angle_gamma 109.8535(5)
_cell_formula_units_Z 4
_cell_length_a 10.0179(3)
_cell_length_b 12.2652(7)
_cell_length_c 19.6601(8)
_cell_measurement_temperature 296.2
_cell_volume 2245.5(2)
_exptl_crystal_density_diffrn 1.562
_cod_original_formula_sum 'C18.50 H20.50 B Cl N7 O2.50 Ru '
_cod_database_code 4062202

loop_
_symmetry_equiv_pos_as_xyz
x,y,z
-x,-y,-z

loop_
_atom_site_label
_atom_site_type_symbol
_atom_site_fract_x
_atom_site_fract_y
_atom_site_fract_z
_atom_site_U_iso_or_equiv
_atom_site_adp_type
_atom_site_occupancy
_atom_site_calc_flag
_atom_site_refinement_flags
_atom_site_disorder_assembly
_atom_site_disorder_group
Ru(1) Ru 0.63019(2) 0.72181(2) 0.89537(1) 0.03441(5) Uani 1.00 d . . .
Ru(2) Ru 0.65237(2) 0.32042(2) 0.622955(9) 0.03238(5) Uani 1.00 d . . .
Cl(1) Cl 0.62055(7) 0.74020(6) 1.01508(3) 0.0515(2) Uani 1.00 d . . .
Cl(2) Cl 0.83164(7) 0.46829(6) 0.69915(4) 0.0509(2) Uani 1.00 d . . .
O(1) O 0.7589(3) 0.5458(2) 0.9021(2) 0.102(1) Uani 1.00 d . . .
O(2) O 0.9979(2) 0.8087(2) 0.8498(1) 0.0729(7) Uani 1.00 d . . .
O(3) O 0.5259(2) 0.4756(2) 0.5648(1) 0.0767(8) Uani 1.00 d . . .
O(4) O 0.7287(2) 0.2840(2) 0.43559(10) 0.0581(6) Uani 1.00 d . . .
O(5) O 1.0745(3) 0.9394(2) 0.7467(1) 0.0898(9) Uani 1.00 d . . .
N(1) N 0.7074(2) 0.6145(2) 0.8999(1) 0.0506(7) Uani 1.00 d . . .
N(2) N 0.6204(2) 0.7161(2) 0.7891(1) 0.0403(5) Uani 1.00 d . . .
N(3) N 0.5001(2) 0.7179(2) 0.7508(1) 0.0415(5) Uani 1.00 d . . .
N(4) N 0.5406(2) 0.8520(2) 0.8870(1) 0.0383(5) Uani 1.00 d . . .
N(5) N 0.4274(2) 0.8358(2) 0.8372(1) 0.0405(6) Uani 1.00 d . . .
N(6) N 0.4100(2) 0.6069(2) 0.8783(1) 0.0427(6) Uani 1.00 d . . .
N(7) N 0.3192(2) 0.6200(2) 0.8262(1) 0.0452(6) Uani 1.00 d . . .
N(8) N 0.5812(2) 0.4160(2) 0.5861(1) 0.0423(6) Uani 1.00 d . . .
N(9) N 0.7239(2) 0.1974(2) 0.66839(10) 0.0365(5) Uani 1.00 d . . .
N(10) N 0.6276(2) 0.0987(2) 0.6860(1) 0.0383(5) Uani 1.00 d . . .
N(11) N 0.5148(2) 0.2897(2) 0.70121(10) 0.0382(5) Uani 1.00 d . . .
N(12) N 0.4368(2) 0.1780(2) 0.7103(1) 0.0388(5) Uani 1.00 d . . .
N(13) N 0.4997(2) 0.1760(2) 0.56334(10) 0.0371(5) Uani 1.00 d . . .
N(14) N 0.4319(2) 0.0795(2) 0.5934(1) 0.0381(5) Uani 1.00 d . . .
C(1) C 0.7118(3) 0.7099(2) 0.7457(1) 0.0499(8) Uani 1.00 d . . .
C(2) C 0.6520(3) 0.7086(3) 0.6790(1) 0.0593(9) Uani 1.00 d . . .
C(3) C 0.5189(3) 0.7142(2) 0.6841(1) 0.0514(7) Uani 1.00 d . . .
C(4) C 0.5654(3) 0.9543(2) 0.9238(1) 0.0478(7) Uani 1.00 d . . .
C(5) C 0.4687(3) 1.0045(2) 0.8991(2) 0.0554(9) Uani 1.00 d . . .
C(6) C 0.3835(3) 0.9265(2) 0.8447(1) 0.0500(8) Uani 1.00 d . . .
C(7) C 0.3350(3) 0.5189(2) 0.9103(2) 0.0558(8) Uani 1.00 d . . .
C(8) C 0.1936(3) 0.4742(3) 0.8788(2) 0.068(1) Uani 1.00 d . . .
C(9) C 0.1885(3) 0.5404(3) 0.8264(2) 0.0584(9) Uani 1.00 d . . .
C(10) C 0.8323(3) 0.8635(2) 0.9085(1) 0.0475(7) Uani 1.00 d . . .
C(11) C 0.9556(3) 0.8245(2) 0.9054(1) 0.0482(7) Uani 1.00 d . . .
C(12) C 1.0307(2) 0.8002(2) 0.9684(1) 0.0416(6) Uani 1.00 d . . .
C(13) C 1.1380(3) 0.7534(3) 0.9613(1) 0.0582(9) Uani 1.00 d . . .
C(14) C 1.2124(3) 0.7306(3) 1.0183(2) 0.0634(10) Uani 1.00 d . . .
C(15) C 1.1842(3) 0.7537(2) 1.0834(1) 0.0476(7) Uani 1.00 d . . .
C(16) C 1.0795(3) 0.8018(2) 1.0908(1) 0.0468(7) Uani 1.00 d . . .
C(17) C 1.0032(2) 0.8244(2) 1.0341(1) 0.0454(7) Uani 1.00 d . . .
C(18) C 1.2671(4) 0.7293(3) 1.1448(2) 0.069(1) Uani 1.00 d . . .
C(19) C 0.8543(2) 0.1931(2) 0.6863(1) 0.0457(7) Uani 1.00 d . . .
C(20) C 0.8430(3) 0.0917(3) 0.7153(1) 0.0534(8) Uani 1.00 d . . .
C(21) C 0.6987(3) 0.0345(2) 0.7147(1) 0.0494(8) Uani 1.00 d . . .
C(22) C 0.4755(3) 0.3599(2) 0.7438(1) 0.0483(8) Uani 1.00 d . . .
C(23) C 0.3721(3) 0.2940(3) 0.7804(1) 0.0572(9) Uani 1.00 d . . .
C(24) C 0.3500(3) 0.1801(3) 0.7582(1) 0.0496(8) Uani 1.00 d . . .
C(25) C 0.4468(2) 0.1546(3) 0.4969(1) 0.0468(7) Uani 1.00 d . . .
C(26) C 0.3442(3) 0.0427(3) 0.4834(1) 0.0524(8) Uani 1.00 d . . .
C(27) C 0.3390(2) -0.0020(2) 0.5453(1) 0.0465(7) Uani 1.00 d . . .
C(28) C 0.8087(2) 0.3301(2) 0.5544(1) 0.0412(7) Uani 1.00 d . . .
C(29) C 0.7789(2) 0.3606(2) 0.4844(1) 0.0425(7) Uani 1.00 d . . .
C(30) C 0.8093(2) 0.4849(2) 0.4716(1) 0.0435(7) Uani 1.00 d . . .
C(31) C 0.7903(3) 0.5095(3) 0.4042(1) 0.0567(8) Uani 1.00 d . . .
C(32) C 0.8137(3) 0.6216(3) 0.3891(2) 0.0643(10) Uani 1.00 d . . .
C(33) C 0.8580(3) 0.7140(3) 0.4404(2) 0.063(1) Uani 1.00 d . . .
C(34) C 0.8795(3) 0.6903(3) 0.5082(2) 0.067(1) Uani 1.00 d . . .
C(35) C 0.8558(3) 0.5771(3) 0.5238(1) 0.0528(8) Uani 1.00 d . . .
C(36) C 0.8885(4) 0.8377(3) 0.4254(2) 0.093(2) Uani 1.00 d . . .
C(37) C 1.0511(4) 0.8705(5) 0.6844(2) 0.109(2) Uani 1.00 d . . .
B(1) B 0.3721(3) 0.7249(3) 0.7855(2) 0.0450(8) Uani 1.00 d . . .
B(2) B 0.4659(3) 0.0762(2) 0.6715(1) 0.0395(7) Uani 1.00 d . . .
H(1) H 0.2854 0.7304 0.7506 0.0501 Uiso 1.00 calc . . .
H(2) H 0.8062 0.7068 0.7589 0.0599 Uiso 1.00 calc . . .
H(3) H 0.6952 0.7046 0.6373 0.0712 Uiso 1.00 calc . . .
H(4) H 0.4501 0.7153 0.6460 0.0617 Uiso 1.00 calc . . .
H(5) H 0.6405 0.9885 0.9623 0.0573 Uiso 1.00 calc . . .
H(6) H 0.4622 1.0784 0.9163 0.0665 Uiso 1.00 calc . . .
H(7) H 0.3042 0.9361 0.8163 0.0600 Uiso 1.00 calc . . .
H(8) H 0.3732 0.4901 0.9497 0.0669 Uiso 1.00 calc . . .
H(9) H 0.1156 0.4101 0.8914 0.0819 Uiso 1.00 calc . . .
H(10) H 0.1041 0.5314 0.7944 0.0701 Uiso 1.00 calc . . .
H(11) H 0.8311 0.9132 0.8724 0.0569 Uiso 1.00 calc . . .
H(12) H 0.8440 0.9079 0.9530 0.0569 Uiso 1.00 calc . . .
H(13) H 1.1607 0.7366 0.9157 0.0698 Uiso 1.00 calc . . .
H(14) H 1.2861 0.6974 1.0120 0.0760 Uiso 1.00 calc . . .
H(15) H 1.0589 0.8200 1.1366 0.0562 Uiso 1.00 calc . . .
H(16) H 0.9296 0.8576 1.0407 0.0545 Uiso 1.00 calc . . .
H(17) H 1.2536 0.6468 1.1411 0.0824 Uiso 1.00 calc . . .
H(18) H 1.3680 0.7745 1.1465 0.0824 Uiso 1.00 calc . . .
H(19) H 1.2331 0.7508 1.1864 0.0824 Uiso 1.00 calc . . .
H(20) H 0.3975 -0.0095 0.6834 0.0501 Uiso 1.00 calc . . .
H(21) H 0.9437 0.2525 0.6799 0.0548 Uiso 1.00 calc . . .
H(22) H 0.9205 0.0662 0.7324 0.0641 Uiso 1.00 calc . . .
H(23) H 0.6554 -0.0397 0.7321 0.0593 Uiso 1.00 calc . . .
H(24) H 0.5139 0.4445 0.7484 0.0579 Uiso 1.00 calc . . .
H(25) H 0.3249 0.3225 0.8146 0.0687 Uiso 1.00 calc . . .
H(26) H 0.2832 0.1123 0.7742 0.0595 Uiso 1.00 calc . . .
H(27) H 0.4753 0.2087 0.4630 0.0562 Uiso 1.00 calc . . .
H(28) H 0.2883 0.0047 0.4395 0.0629 Uiso 1.00 calc . . .
H(29) H 0.2786 -0.0794 0.5532 0.0559 Uiso 1.00 calc . . .
H(30) H 0.8983 0.3884 0.5760 0.0494 Uiso 1.00 calc . . .
H(31) H 0.8195 0.2544 0.5493 0.0494 Uiso 1.00 calc . . .
H(32) H 0.7598 0.4462 0.3670 0.0681 Uiso 1.00 calc . . .
H(33) H 0.7990 0.6359 0.3416 0.0771 Uiso 1.00 calc . . .
H(34) H 0.9116 0.7541 0.5451 0.0801 Uiso 1.00 calc . . .
H(35) H 0.8717 0.5626 0.5712 0.0634 Uiso 1.00 calc . . .
H(36) H 0.9886 0.8830 0.4408 0.1119 Uiso 1.00 calc . . .
H(37) H 0.8680 0.8391 0.3763 0.1119 Uiso 1.00 calc . . .
H(38) H 0.8288 0.8709 0.4494 0.1119 Uiso 1.00 calc . . .
H(39) H 0.9897 0.7916 0.6887 0.1310 Uiso 1.00 calc . . .
H(40) H 1.0052 0.9023 0.6491 0.1310 Uiso 1.00 calc . . .
H(41) H 1.1419 0.8696 0.6718 0.1310 Uiso 1.00 calc . . .

loop_
_atom_site_aniso_label
_atom_site_aniso_U_11
_atom_site_aniso_U_22
_atom_site_aniso_U_33
_atom_site_aniso_U_12
_atom_site_aniso_U_13
_atom_site_aniso_U_23
Ru(1) 0.0389(1) 0.02866(10) 0.0359(1) 0.01295(7) 0.00093(7) 0.00492(8)
Ru(2) 0.03204(10) 0.0363(1) 0.02898(10) 0.01248(7) 0.00177(7) 0.00542(7)
Cl(1) 0.0670(4) 0.0543(4) 0.0398(3) 0.0290(3) 0.0048(3) 0.0106(3)
Cl(2) 0.0508(3) 0.0460(4) 0.0471(4) 0.0110(3) -0.0071(3) -0.0016(3)
O(1) 0.105(2) 0.060(2) 0.158(3) 0.055(1) -0.002(2) 0.006(2)
O(2) 0.056(1) 0.122(2) 0.039(1) 0.026(1) 0.0065(9) 0.017(1)
O(3) 0.080(1) 0.098(2) 0.080(2) 0.060(1) 0.012(1) 0.040(1)
O(4) 0.065(1) 0.056(1) 0.042(1) 0.0081(9) 0.0039(9) 0.0032(9)
O(5) 0.086(2) 0.092(2) 0.079(2) 0.013(1) 0.001(1) 0.029(2)
N(1) 0.052(1) 0.041(1) 0.060(1) 0.0186(10) 0.002(1) 0.006(1)
N(2) 0.040(1) 0.037(1) 0.040(1) 0.0102(8) 0.0015(8) 0.0012(9)
N(3) 0.040(1) 0.043(1) 0.035(1) 0.0097(8) -0.0027(8) 0.0003(9)
N(4) 0.045(1) 0.032(1) 0.038(1) 0.0159(8) -0.0022(8) 0.0029(8)
N(5) 0.042(1) 0.040(1) 0.041(1) 0.0174(9) -0.0005(8) 0.0067(9)
N(6) 0.044(1) 0.032(1) 0.049(1) 0.0093(8) 0.0078(9) 0.0058(9)
N(7) 0.038(1) 0.040(1) 0.052(1) 0.0083(8) 0.0034(9) 0.0016(10)
N(8) 0.040(1) 0.049(1) 0.041(1) 0.0180(9) 0.0061(8) 0.0119(10)
N(9) 0.0364(10) 0.041(1) 0.035(1) 0.0169(8) 0.0043(8) 0.0073(8)
N(10) 0.046(1) 0.036(1) 0.036(1) 0.0190(8) 0.0056(8) 0.0045(8)
N(11) 0.045(1) 0.038(1) 0.034(1) 0.0173(8) 0.0058(8) 0.0019(8)
N(12) 0.042(1) 0.043(1) 0.035(1) 0.0178(9) 0.0115(8) 0.0062(9)
N(13) 0.0344(10) 0.046(1) 0.030(1) 0.0130(8) 0.0047(7) 0.0011(8)
N(14) 0.0367(10) 0.038(1) 0.038(1) 0.0125(8) 0.0058(8) -0.0026(9)
C(1) 0.044(1) 0.053(2) 0.049(2) 0.013(1) 0.007(1) -0.002(1)
C(2) 0.058(2) 0.068(2) 0.040(2) 0.009(1) 0.011(1) -0.006(1)
C(3) 0.052(2) 0.052(2) 0.035(1) 0.003(1) -0.004(1) -0.001(1)
C(4) 0.063(2) 0.037(1) 0.045(1) 0.021(1) 0.000(1) 0.001(1)
C(5) 0.079(2) 0.043(2) 0.055(2) 0.034(1) 0.009(1) 0.006(1)
C(6) 0.052(1) 0.055(2) 0.052(2) 0.028(1) 0.005(1) 0.018(1)
C(7) 0.066(2) 0.035(1) 0.068(2) 0.013(1) 0.025(1) 0.014(1)
C(8) 0.054(2) 0.043(2) 0.098(3) 0.001(1) 0.027(2) 0.004(2)
C(9) 0.039(1) 0.049(2) 0.078(2) 0.005(1) 0.009(1) -0.006(1)
C(10) 0.049(1) 0.036(1) 0.049(2) 0.006(1) -0.007(1) 0.010(1)
C(11) 0.040(1) 0.053(2) 0.042(1) 0.004(1) 0.000(1) 0.009(1)
C(12) 0.039(1) 0.043(1) 0.036(1) 0.0069(10) -0.0004(9) 0.003(1)
C(13) 0.063(2) 0.077(2) 0.040(2) 0.033(2) 0.006(1) -0.001(1)
C(14) 0.069(2) 0.075(2) 0.055(2) 0.043(2) -0.005(1) -0.005(2)
C(15) 0.053(1) 0.038(1) 0.045(2) 0.011(1) -0.006(1) 0.001(1)
C(16) 0.050(1) 0.051(2) 0.035(1) 0.014(1) 0.002(1) 0.001(1)
C(17) 0.040(1) 0.050(2) 0.042(1) 0.014(1) 0.001(1) -0.003(1)
C(18) 0.084(2) 0.067(2) 0.057(2) 0.035(2) -0.013(2) 0.006(2)
C(19) 0.039(1) 0.060(2) 0.043(1) 0.025(1) 0.004(1) 0.006(1)
C(20) 0.058(2) 0.064(2) 0.051(2) 0.039(1) 0.001(1) 0.008(1)
C(21) 0.068(2) 0.043(1) 0.045(2) 0.030(1) 0.005(1) 0.007(1)
C(22) 0.058(2) 0.048(2) 0.045(1) 0.027(1) 0.006(1) -0.004(1)
C(23) 0.069(2) 0.070(2) 0.046(2) 0.038(2) 0.021(1) 0.001(1)
C(24) 0.052(1) 0.062(2) 0.042(1) 0.025(1) 0.019(1) 0.012(1)
C(25) 0.037(1) 0.070(2) 0.031(1) 0.017(1) 0.0019(9) 0.001(1)
C(26) 0.036(1) 0.073(2) 0.042(2) 0.016(1) -0.001(1) -0.016(1)
C(27) 0.035(1) 0.048(1) 0.051(2) 0.011(1) 0.004(1) -0.014(1)
C(28) 0.035(1) 0.052(1) 0.039(1) 0.017(1) 0.0086(10) 0.010(1)
C(29) 0.030(1) 0.056(2) 0.041(1) 0.012(1) 0.0087(10) 0.012(1)
C(30) 0.029(1) 0.054(2) 0.046(1) 0.0100(10) 0.0071(10) 0.013(1)
C(31) 0.039(1) 0.066(2) 0.051(2) 0.001(1) -0.002(1) 0.020(1)
C(32) 0.038(1) 0.085(2) 0.068(2) 0.015(1) 0.002(1) 0.036(2)
C(33) 0.045(2) 0.072(2) 0.092(3) 0.035(1) 0.033(2) 0.038(2)
C(34) 0.072(2) 0.062(2) 0.075(2) 0.028(2) 0.031(2) 0.008(2)
C(35) 0.057(2) 0.056(2) 0.049(2) 0.021(1) 0.018(1) 0.013(1)
C(36) 0.100(3) 0.085(3) 0.136(4) 0.062(2) 0.062(3) 0.055(3)
C(37) 0.071(2) 0.158(5) 0.079(3) 0.011(3) 0.014(2) 0.031(3)
B(1) 0.041(1) 0.047(2) 0.044(2) 0.015(1) -0.004(1) 0.002(1)
B(2) 0.044(1) 0.035(1) 0.039(1) 0.012(1) 0.009(1) 0.003(1)

loop_
_geom_bond_atom_site_label_1
_geom_bond_atom_site_label_2
_geom_bond_distance
_geom_bond_site_symmetry_1
_geom_bond_site_symmetry_2
_geom_bond_publ_flag
Ru(1) Cl(1) 2.3627(7) . . yes
Ru(1) N(1) 1.742(2) . . yes
Ru(1) N(2) 2.077(2) . . yes
Ru(1) N(4) 2.089(2) . . yes
Ru(1) N(6) 2.153(2) . . yes
Ru(1) C(10) 2.151(2) . . yes
Ru(2) Cl(2) 2.3674(6) . . yes
Ru(2) N(8) 1.732(2) . . yes
Ru(2) N(9) 2.095(2) . . yes
Ru(2) N(11) 2.137(2) . . yes
Ru(2) N(13) 2.085(2) . . yes
Ru(2) C(28) 2.146(2) . . yes
O(1) N(1) 1.128(3) . . yes
O(2) C(11) 1.237(3) . . yes
O(3) N(8) 1.135(3) . . yes
O(4) C(29) 1.227(3) . . yes
O(5) C(37) 1.387(5) . . yes
N(2) N(3) 1.363(3) . . yes
N(2) C(1) 1.329(3) . . yes
N(3) C(3) 1.343(3) . . yes
N(3) B(1) 1.536(4) . . yes
N(4) N(5) 1.370(3) . . yes
N(4) C(4) 1.334(3) . . yes
N(5) C(6) 1.332(3) . . yes
N(5) B(1) 1.536(4) . . yes
N(6) N(7) 1.356(3) . . yes
N(6) C(7) 1.331(3) . . yes
N(7) C(9) 1.342(3) . . yes
N(7) B(1) 1.533(4) . . yes
N(9) N(10) 1.361(3) . . yes
N(9) C(19) 1.338(3) . . yes
N(10) C(21) 1.345(3) . . yes
N(10) B(2) 1.541(3) . . yes
N(11) N(12) 1.363(3) . . yes
N(11) C(22) 1.337(3) . . yes
N(12) C(24) 1.348(3) . . yes
N(12) B(2) 1.542(3) . . yes
N(13) N(14) 1.360(3) . . yes
N(13) C(25) 1.331(3) . . yes
N(14) C(27) 1.346(3) . . yes
N(14) B(2) 1.545(3) . . yes
C(1) C(2) 1.382(4) . . yes
C(2) C(3) 1.371(4) . . yes
C(4) C(5) 1.381(4) . . yes
C(5) C(6) 1.378(4) . . yes
C(7) C(8) 1.391(4) . . yes
C(8) C(9) 1.366(5) . . yes
C(10) C(11) 1.474(4) . . yes
C(11) C(12) 1.487(3) . . yes
C(12) C(13) 1.394(4) . . yes
C(12) C(17) 1.380(4) . . yes
C(13) C(14) 1.381(4) . . yes
C(14) C(15) 1.369(4) . . yes
C(15) C(16) 1.382(4) . . yes
C(15) C(18) 1.502(4) . . yes
C(16) C(17) 1.386(4) . . yes
C(19) C(20) 1.381(4) . . yes
C(20) C(21) 1.375(4) . . yes
C(22) C(23) 1.381(4) . . yes
C(23) C(24) 1.367(4) . . yes
C(25) C(26) 1.394(4) . . yes
C(26) C(27) 1.371(4) . . yes
C(28) C(29) 1.479(3) . . yes
C(29) C(30) 1.495(4) . . yes
C(30) C(31) 1.390(4) . . yes
C(30) C(35) 1.387(4) . . yes
C(31) C(32) 1.374(4) . . yes
C(32) C(33) 1.378(5) . . yes
C(33) C(34) 1.396(5) . . yes
C(33) C(36) 1.500(4) . . yes
C(34) C(35) 1.389(4) . . yes
